data_7716869
loop_
_publ_author_name
'O'Callaghan, Charley'
'Greenacre, Victoria K.'
'King, Rhys P.'
'Grigg, Julian'
'Herniman, Julie M.'
'McRobbie, Graeme'
'Reid, Gillian'

_publ_section_title
;
 Synthesis and properties of metal trifluoride complexes with
 amide-functionalised tacn macrocycles and radiofluorination of
 [GaF<sub>3</sub>(L1)] by <sup>18</sup>F/<sup>19</sup>F isotopic exchange.
;
_journal_issue 35
_journal_name_full 'Dalton transactions (Cambridge, England : 2003)'
_journal_page_first 14897
_journal_page_last 14909
_journal_paper_doi 10.1039/d4dt02074j
_journal_volume 53
_journal_year 2024
_chemical_absolute_configuration unk
_chemical_formula_moiety 'C24 H48 F3 In N6 O3'
_chemical_formula_sum 'C24 H48 F3 In N6 O3'
_chemical_formula_weight 640.501
_space_group_crystal_system trigonal
_space_group_IT_number 161
_space_group_name_Hall 'R 3 -2"c'
_space_group_name_H-M_alt 'R 3 c :H'
_symmetry_Int_Tables_number 161
_atom_sites_solution_primary dual
_audit_creation_date 2024-01-25
_audit_creation_method
;
Olex2 1.5-alpha
(compiled 2023.11.24 svn.r209d9fb2 for OlexSys, GUI svn.r6869)
;
_audit_update_record
;
2024-05-16 deposited with the CCDC.	2024-08-21 downloaded from the CCDC.
;
_cell_angle_alpha 90
_cell_angle_beta 90
_cell_angle_gamma 120
_cell_formula_units_Z 6
_cell_length_a 14.2596(2)
_cell_length_b 14.2596(2)
_cell_length_c 26.9863(5)
_cell_measurement_reflns_used 48857
_cell_measurement_temperature 100.00(10)
_cell_measurement_theta_max 33.6310
_cell_measurement_theta_min 4.3780
_cell_volume 4752.13(13)
_computing_cell_refinement 'CrysAlisPro 1.171.41.112a (Rigaku OD, 2021)'
_computing_data_collection 'CrysAlisPro 1.171.41.112a (Rigaku OD, 2021)'
_computing_data_reduction 'CrysAlisPro 1.171.41.112a (Rigaku OD, 2021)'
_computing_molecular_graphics 'Olex2 1.5-alpha (Dolomanov et al., 2009)'
_computing_publication_material 'Olex2 1.5-alpha (Dolomanov et al., 2009)'
_computing_structure_refinement 'olex2.refine 1.5-alpha (Bourhis et al., 2015)'
_computing_structure_solution 'SHELXT 2018/2 (Sheldrick, 2018)'
_diffrn_ambient_environment N~2~
_diffrn_ambient_temperature 100.00(10)
_diffrn_detector 'Hybrid Pixel Array Detector'
_diffrn_detector_area_resol_mean 10.0000
_diffrn_detector_type HyPix
_diffrn_measured_fraction_theta_full 0.9948
_diffrn_measured_fraction_theta_max 0.9964
_diffrn_measurement_details
;
List of Runs (angles in degrees, time in seconds):

  # Type    Start    End  Width  t~exp~   \w     \q     \k     \f   Frames
#--------------------------------------------------------------------------
  1  \w    -56.00  -3.00   0.50    8.00    --  -16.39 113.00-150.00  106
  2  \w    -27.00  40.00   0.50    8.00    --   19.52 -72.00   0.00  134
  3  \w     21.00  64.00   0.50    8.00    --  -16.39  19.00-180.00   86
  4  \w     21.00  64.00   0.50    8.00    --  -16.39  19.00 -60.00   86
  5  \w    -60.00 -17.00   0.50    8.00    --   19.52 -19.00  30.00   86
  6  \w    -56.00  -2.00   0.50    8.00    --  -16.39 -57.00   0.00  108
  7  \w    -60.00 -17.00   0.50    8.00    --   19.52 -19.00  90.00   86
  8  \w    -37.00  34.00   0.50    8.00    --  -16.39  72.00 130.00  142
  9  \w    -31.00  46.00   0.50    8.00    --  -16.39  57.00-150.00  154
 10  \w    -73.00 -21.00   0.50    8.00    --  -16.39 140.00 -59.87  104
 11  \w    -55.00  -4.00   0.50    8.00    --  -16.39 -57.00 -30.00  102
 12  \w    -70.00 -45.00   0.50    8.00    --  -16.39 135.00  -3.17   50
 13  \w     34.00  62.00   0.50    8.00    --  -16.39  19.00 150.00   56
 14  \w    -53.00 -28.00   0.50    8.00    --  -16.39 105.00 134.52   50
 15  \w    -92.00 -48.00   0.50    8.00    --  -16.39 -38.00-120.00   88
 16  \w    -28.00  -2.00   0.50    8.00    --  -16.39 -38.00-120.00   52
 17  \w    -54.00  -6.00   0.50    8.00    --  -16.39 -57.00  30.00   96
 18  \w    -48.00   7.00   0.50    8.00    --  -16.39  95.00  60.32  110
 19  \w    -53.00 -18.00   0.50    8.00    --  -16.39 105.00 -98.82   70
 20  \w      5.00  95.00   0.50    8.00    --   19.52  38.00-150.00  180
 21  \w     21.00  97.00   0.50    8.00    --   19.52  19.00 150.00  152
 22  \w      7.00  56.00   0.50    8.00    --   19.52  57.00 -60.00   98
 23  \w     -3.00  24.00   0.50    8.00    --   19.52  76.00   5.50   54
 24  \w     15.00  60.00   0.50    8.00    --   19.52  57.00-150.00   90
 25  \w     21.00  64.00   0.50    8.00    --  -16.39  19.00 -90.00   86
 26  \w    -56.00  -2.00   0.50    8.00    --  -16.39 -57.00 -60.00  108
 27  \w    -52.00   3.00   0.50    8.00    --  -16.39 104.00 161.53  110
 28  \w    -53.00   2.00   0.50    8.00    --  -16.39 105.00 -83.46  110
 29  \w    -97.00 -17.00   0.50    8.00    --  -16.39 -19.00   0.00  160
 30  \w    -72.00 -20.00   0.50    8.00    --  -16.39 139.00  90.06  104
 31  \w    -56.00  -2.00   0.50    8.00    --  -16.39 -57.00-150.00  108
 32  \w      0.00  53.00   0.50    8.00    --   19.52 -99.00  60.00  106
 33  \w     -2.00  26.00   0.50    8.00    --   19.52  75.00   0.79   56
 34  \w      5.00  97.00   0.50    8.00    --   19.52  38.00-180.00  184
 35  \w     -4.00  23.00   0.50    8.00    --   19.52  78.00 -93.06   54
 36  \w    -60.00 -17.00   0.50    8.00    --   19.52 -19.00  60.00   86
 37  \w    -60.00 -17.00   0.50    8.00    --   19.52 -19.00 -30.00   86
 38  \w      5.00  62.00   0.50    8.00    --   19.52  57.00   0.00  114
 39  \w      0.00  36.00   0.50    8.00    --   19.52  70.00-168.22   72
 40  \w    -60.00 -17.00   0.50    8.00    --   19.52 -19.00-180.00   86
 41  \w      0.00  53.00   0.50    8.00    --   19.52 -99.00 120.00  106
 42  \w     -4.00  23.00   0.50    8.00    --   19.52  78.00-165.99   54
 43  \w    -18.00   7.00   0.50    8.00    --   19.52 -72.00   0.00   50
;
_diffrn_measurement_device 'four-circle diffractometer'
_diffrn_measurement_device_type 'ROD, Synergy Custom system, HyPix'
_diffrn_measurement_method '\w scans'
_diffrn_orient_matrix_type 'CrysAlisPro convention (1999,Acta A55,543-557)'
_diffrn_orient_matrix_UB_11 0.0284850000
_diffrn_orient_matrix_UB_12 0.0542352000
_diffrn_orient_matrix_UB_13 0.0086240000
_diffrn_orient_matrix_UB_21 0.0229924000
_diffrn_orient_matrix_UB_22 -0.0156724000
_diffrn_orient_matrix_UB_23 0.0193318000
_diffrn_orient_matrix_UB_31 0.0442803000
_diffrn_orient_matrix_UB_32 0.0105260000
_diffrn_orient_matrix_UB_33 -0.0155885000
_diffrn_radiation_monochromator mirror
_diffrn_radiation_probe x-ray
_diffrn_radiation_type 'Mo K\a'
_diffrn_radiation_wavelength 0.71073
_diffrn_reflns_av_R_equivalents 0.0349
_diffrn_reflns_av_unetI/netI 0.0120
_diffrn_reflns_Laue_measured_fraction_full 0.9948
_diffrn_reflns_Laue_measured_fraction_max 0.9964
_diffrn_reflns_limit_h_max 19
_diffrn_reflns_limit_h_min -19
_diffrn_reflns_limit_k_max 19
_diffrn_reflns_limit_k_min -19
_diffrn_reflns_limit_l_max 36
_diffrn_reflns_limit_l_min -36
_diffrn_reflns_number 50509
_diffrn_reflns_point_group_measured_fraction_full 0.9948
_diffrn_reflns_point_group_measured_fraction_max 0.9960
_diffrn_reflns_theta_full 25.2417
_diffrn_reflns_theta_max 28.70
_diffrn_reflns_theta_min 4.43
_diffrn_source 'Rotating-anode X-ray tube'
_diffrn_source_type 'Rigaku (Mo) X-ray Source'
_exptl_absorpt_coefficient_mu 0.796
_exptl_absorpt_correction_T_max 1.00000
_exptl_absorpt_correction_T_min 0.88763
_exptl_absorpt_correction_type multi-scan
_exptl_absorpt_process_details
;
CrysAlisPro 1.171.41.112a (Rigaku Oxford Diffraction, 2021)
Empirical absorption correction using spherical harmonics,
implemented in SCALE3 ABSPACK scaling algorithm.
;
_exptl_crystal_colour colourless
_exptl_crystal_colour_primary colourless
_exptl_crystal_density_diffrn 1.343
_exptl_crystal_description block
_exptl_crystal_F_000 2001.127
_exptl_crystal_recrystallization_method 'Re-crystallisation from solvent'
_exptl_crystal_size_max 0.2
_exptl_crystal_size_mid 0.2
_exptl_crystal_size_min 0.08
_refine_diff_density_max 0.7809
_refine_diff_density_min -0.5152
_refine_diff_density_rms 0.0906
_refine_ls_abs_structure_details 'Hooft, R.W.W., Straver, L.H., Spek, A.L. (2010). J. Appl. Cryst., 43, 665-668.'
_refine_ls_abs_structure_Flack -0.018(8)
_refine_ls_d_res_high 0.7401
_refine_ls_d_res_low 4.5993
_refine_ls_goodness_of_fit_ref 1.0319
_refine_ls_hydrogen_treatment constr
_refine_ls_matrix_type full
_refine_ls_number_constraints 38
_refine_ls_number_parameters 115
_refine_ls_number_reflns 2726
_refine_ls_number_restraints 65
_refine_ls_restrained_S_all 1.0194
_refine_ls_R_factor_all 0.0367
_refine_ls_R_factor_gt 0.0350
_refine_ls_shift/su_max 0.0010
_refine_ls_shift/su_mean 0.0000
_refine_ls_structure_factor_coef Fsqd
_refine_ls_weighting_details 'w=1/[\s^2^(Fo^2^)+(0.0611P)^2^+15.4967P] where P=(Fo^2^+2Fc^2^)/3'
_refine_ls_weighting_scheme calc
_refine_ls_wR_factor_gt 0.0945
_refine_ls_wR_factor_ref 0.0962
_reflns_Friedel_coverage 0.996
_reflns_limit_h_max 16
_reflns_limit_h_min -16
_reflns_limit_k_max 9
_reflns_limit_k_min -9
_reflns_limit_l_max 36
_reflns_limit_l_min -36
_reflns_number_gt 2571
_reflns_number_total 2726
_reflns_threshold_expression I>=2u(I)
_cod_data_source_file d4dt02074j2.cif
_cod_data_source_block CB9494_InF3L2_reprocessed2
_cod_depositor_comments 'Adding full bibliography for 7716867--7716872.cif.'
_cod_original_sg_symbol_Hall ' R 3 -2"c'
_cod_original_sg_symbol_H-M 'R 3 c'
_cod_database_code 7716869
_chemical_oxdiff_formula 'In F3 C24 H48 N6 O3'
_chemical_oxdiff_usercomment 'Clear Block'
_olex2_refinement_description
;
1. Fixed Uiso
 At 1.2 times of:
  All C(H,H) groups, All N(H) groups
 At 1.5 times of:
  All C(H,H,H) groups
2. Restrained distances
 C6-C7 \\sim C6-C7a
 with sigma of 0.02
 C6-C8 \\sim C6-C8a
 with sigma of 0.02
3. Uiso/Uaniso restraints and constraints
Uanis(C2) = Uanis(C1) = Uanis(C3)
Uanis(C4) = Uanis(C3)
Uanis(C8) = Uanis(C8a)
4. Rigid body (RIGU) restrains
 In1, F1, O1, N1, N2, H2, C1, C2, C3, H3a, H3b, C4, H4a, H4b, C5, C6, H6a, H6b,
  C7, H7a, H7b, H7c, C7a, H7aa, H7ab, H7ac, C8, H8a, H8b, H8c, C8a, H8aa, H8ab,
 H8ac
 with sigma for 1-2 distances of 0.004 and sigma for 1-3 distances of 0.004
 N1, C1, C2
 with sigma for 1-2 distances of 0.004 and sigma for 1-3 distances of 0.004
 N1, C3
 with sigma for 1-2 distances of 0.004 and sigma for 1-3 distances of 0.004
5. Others
 Sof(H6b)=Sof(C7a)=Sof(H7aa)=Sof(H7ab)=Sof(H7ac)=Sof(C8a)=Sof(H8aa)=Sof(H8ab)=
 Sof(H8ac)=1-FVAR(1)
 Sof(H6a)=Sof(C7)=Sof(H7a)=Sof(H7b)=Sof(H7c)=Sof(C8)=Sof(H8a)=Sof(H8b)=
 Sof(H8c)=FVAR(1)
6.a Ternary CH refined with riding coordinates:
 C6(H6a), C6(H6b)
6.b Secondary CH2 refined with riding coordinates:
 C1(H1a,H1b), C2(H2a,H2b), C3(H3a,H3b), C4(H4a,H4b)
6.c Aromatic/amide H refined with riding coordinates:
 N2(H2)
6.d Idealised Me refined with everything fixed:
 C7a(H7aa,H7ab,H7ac), C8a(H8aa,H8ab,H8ac)
6.e Idealised Me refined as rotating group:
 C7(H7a,H7b,H7c), C8(H8a,H8b,H8c)
;
_olex2_submission_special_instructions 'No special instructions were received'
_oxdiff_exptl_absorpt_empirical_details
;
Empirical correction (ABSPACK) includes:
- Absorption correction using spherical harmonics
- Frame scaling
;
_oxdiff_exptl_absorpt_empirical_full_max 4.415
_oxdiff_exptl_absorpt_empirical_full_min 0.357

loop_
_space_group_symop_id
_space_group_symop_operation_xyz
1 x,y,z
2 -y,x-y,z
3 -x+y,-x,z
4 -x+y,y,z+1/2
5 x,x-y,z+1/2
6 -y,-x,z+1/2
7 x+1/3,y+2/3,z+2/3
8 -y+1/3,x-y+2/3,z+2/3
9 -x+y+1/3,-x+2/3,z+2/3
10 -x+y+1/3,y+2/3,z+7/6
11 x+1/3,x-y+2/3,z+7/6
12 -y+1/3,-x+2/3,z+7/6
13 x+2/3,y+1/3,z+1/3
14 -y+2/3,x-y+1/3,z+1/3
15 -x+y+2/3,-x+1/3,z+1/3
16 -x+y+2/3,y+1/3,z+5/6
17 x+2/3,x-y+1/3,z+5/6
18 -y+2/3,-x+1/3,z+5/6

loop_
_atom_site_label
_atom_site_type_symbol
_atom_site_fract_x
_atom_site_fract_y
_atom_site_fract_z
_atom_site_U_iso_or_equiv
_atom_site_adp_type
_atom_site_occupancy
_atom_site_site_symmetry_order
_atom_site_refinement_flags_posn
_atom_site_refinement_flags_adp
_atom_site_refinement_flags_occupancy
_atom_site_disorder_group
In1 In 0.3333333333333333 0.6666666666666666 0.525784(19) 0.02056(10) Uani 1.000000 3 S TU P .
F1 F 0.45643(16) 0.79642(16) 0.56344(8) 0.0318(4) Uani 1.000000 1 . U . .
O1 O 0.6890(3) 0.6036(4) 0.51856(18) 0.0921(15) Uani 1.000000 1 . U . .
N1 N 0.45458(19) 0.6752(2) 0.46730(10) 0.0239(5) Uani 1.000000 1 . U . .
N2 N 0.8219(3) 0.7339(3) 0.47459(15) 0.0515(9) Uani 1.000000 1 . U . .
H2 H 0.8397(3) 0.7837(3) 0.45157(15) 0.0618(11) Uiso 1.000000 1 R U . .
C1 C 0.3977(3) 0.5826(4) 0.4331(3) 0.0705(14) Uani 1.000000 1 . U . .
H1a H 0.4022(3) 0.6119(4) 0.3994(3) 0.0846(17) Uiso 1.000000 1 R . . .
H1b H 0.4380(3) 0.5427(4) 0.4325(3) 0.0846(17) Uiso 1.000000 1 R . . .
C2 C 0.2885(3) 0.5076(4) 0.4428(2) 0.0705(14) Uani 1.000000 1 . U . .
H2a H 0.2864(3) 0.4492(4) 0.4635(2) 0.0846(17) Uiso 1.000000 1 R . . .
H2b H 0.2538(3) 0.4744(4) 0.4108(2) 0.0846(17) Uiso 1.000000 1 R . . .
C3 C 0.5473(3) 0.6751(3) 0.49196(15) 0.0335(5) Uani 1.000000 1 . U . .
H3a H 0.5774(3) 0.7338(3) 0.51695(15) 0.0402(5) Uiso 1.000000 1 R U . .
H3b H 0.5200(3) 0.6057(3) 0.50988(15) 0.0402(5) Uiso 1.000000 1 R U . .
C4 C 0.6386(3) 0.6899(3) 0.45795(14) 0.0335(5) Uani 1.000000 1 . U . .
H4a H 0.6089(3) 0.6376(3) 0.43019(14) 0.0402(5) Uiso 1.000000 1 R U . .
H4b H 0.6754(3) 0.7639(3) 0.44394(14) 0.0402(5) Uiso 1.000000 1 R U . .
C5 C 0.7187(3) 0.6717(4) 0.48683(18) 0.0469(10) Uani 1.000000 1 . U . .
C6 C 0.9062(4) 0.7212(6) 0.4985(2) 0.0771(15) Uani 1.000000 1 D U . .
H6a H 0.8870(4) 0.7070(6) 0.5344(2) 0.0925(18) Uiso 0.752(9) 1 R U P 1
H6b H 0.8766(4) 0.6492(6) 0.5151(2) 0.0925(18) Uiso 0.248(9) 1 R U P 2
C7 C 1.0125(6) 0.8217(10) 0.4954(3) 0.093(3) Uani 0.752(9) 1 D U P 1
H7a H 1.040(3) 0.831(4) 0.4614(8) 0.140(4) Uiso 0.752(9) 1 GR U P 1
H7b H 1.0043(14) 0.8838(12) 0.504(3) 0.140(4) Uiso 0.752(9) 1 GR U P 1
H7c H 1.063(2) 0.817(3) 0.518(2) 0.140(4) Uiso 0.752(9) 1 GR U P 1
C7a C 0.961(2) 0.821(2) 0.5377(8) 0.096(5) Uani 0.248(9) 1 D U P 2
H7aa H 0.978(2) 0.888(2) 0.5208(8) 0.143(8) Uiso 0.248(9) 1 . U P 2
H7ab H 0.910(2) 0.807(2) 0.5647(8) 0.143(8) Uiso 0.248(9) 1 . U P 2
H7ac H 1.027(2) 0.826(2) 0.5512(8) 0.143(8) Uiso 0.248(9) 1 . U P 2
C8 C 0.9080(8) 0.6198(9) 0.4773(4) 0.101(3) Uani 0.752(9) 1 D U P 1
H8a H 0.930(7) 0.633(3) 0.4424(10) 0.152(4) Uiso 0.752(9) 1 GR U P 1
H8b H 0.959(5) 0.607(4) 0.496(2) 0.152(4) Uiso 0.752(9) 1 GR U P 1
H8c H 0.8354(18) 0.5561(17) 0.480(3) 0.152(4) Uiso 0.752(9) 1 GR U P 1
C8a C 0.999(2) 0.744(3) 0.4628(10) 0.101(3) Uani 0.248(9) 1 D U P 2
H8aa H 1.023(2) 0.814(3) 0.4463(10) 0.152(4) Uiso 0.248(9) 1 . U P 2
H8ab H 1.059(2) 0.746(3) 0.4814(10) 0.152(4) Uiso 0.248(9) 1 . U P 2
H8ac H 0.973(2) 0.686(3) 0.4379(10) 0.152(4) Uiso 0.248(9) 1 . U P 2

loop_
_atom_site_aniso_label
_atom_site_aniso_U_11
_atom_site_aniso_U_22
_atom_site_aniso_U_33
_atom_site_aniso_U_12
_atom_site_aniso_U_13
_atom_site_aniso_U_23
In1 0.01843(11) 0.01843(11) 0.02483(15) 0.00921(6) -0.000000 0.000000
F1 0.0305(9) 0.0338(10) 0.0308(8) 0.0159(8) -0.0090(7) -0.0036(7)
O1 0.0427(17) 0.120(3) 0.132(3) 0.0543(19) 0.0390(18) 0.094(3)
N1 0.0165(10) 0.0199(11) 0.0359(12) 0.0095(9) -0.0002(9) 0.0003(9)
N2 0.0273(14) 0.069(2) 0.063(2) 0.0282(13) 0.0116(12) 0.0364(17)
C1 0.0231(13) 0.059(2) 0.115(3) 0.0095(14) 0.0076(15) -0.056(2)
C2 0.0231(13) 0.059(2) 0.115(3) 0.0095(14) 0.0076(15) -0.056(2)
C3 0.0227(9) 0.0381(12) 0.0435(12) 0.0180(9) 0.0025(8) 0.0053(9)
C4 0.0227(9) 0.0381(12) 0.0435(12) 0.0180(9) 0.0025(8) 0.0053(9)
C5 0.0292(15) 0.057(2) 0.063(2) 0.0284(14) 0.0148(13) 0.0294(17)
C6 0.0404(19) 0.131(4) 0.075(3) 0.0540(19) 0.0160(16) 0.056(2)
C7 0.040(3) 0.148(6) 0.087(5) 0.043(3) 0.004(2) 0.046(3)
C7a 0.063(8) 0.129(10) 0.094(7) 0.047(4) 0.009(3) 0.044(4)
C8 0.062(4) 0.132(5) 0.132(7) 0.065(3) 0.014(4) 0.045(4)
C8a 0.062(4) 0.132(5) 0.132(7) 0.065(3) 0.014(4) 0.045(4)

loop_
_atom_type_symbol
_atom_type_scat_dispersion_real
_atom_type_scat_dispersion_imag
_atom_type_scat_Cromer_Mann_a1
_atom_type_scat_Cromer_Mann_a2
_atom_type_scat_Cromer_Mann_a3
_atom_type_scat_Cromer_Mann_a4
_atom_type_scat_Cromer_Mann_b1
_atom_type_scat_Cromer_Mann_b2
_atom_type_scat_Cromer_Mann_b3
_atom_type_scat_Cromer_Mann_b4
_atom_type_scat_Cromer_Mann_c
_atom_type_scat_source
_atom_type_scat_dispersion_source
C 0.00313 0.00162 2.31000 1.02000 1.58860 0.86500 20.84390 10.20750 0.56870 51.65120 0.21560 'International Tables Volume C Table 6.1.1.4 (pp. 500-502)' 'Brennan, Cowan, Rev. Sci. Instrum., 1992, 63, 850'
F 0.01756 0.01033 3.53920 2.64120 1.51700 1.02430 10.28250 4.29440 0.26150 26.14760 0.27760 'International Tables Volume C Table 6.1.1.4 (pp. 500-502)' 'Brennan, Cowan, Rev. Sci. Instrum., 1992, 63, 850'
H 0.00000 0.00000 0.49300 0.32291 0.14019 0.04081 10.51090 26.12570 3.14236 57.79970 0.00304 'International Tables Volume C Table 6.1.1.4 (pp. 500-502)' 'Brennan, Cowan, Rev. Sci. Instrum., 1992, 63, 850'
In -0.70149 1.31544 19.16240 18.55960 4.29480 2.03960 0.54760 6.37760 25.84990 92.80290 4.93910 'International Tables Volume C Table 6.1.1.4 (pp. 500-502)' 'Brennan, Cowan, Rev. Sci. Instrum., 1992, 63, 850'
N 0.00612 0.00332 12.21260 3.13220 2.01250 1.16630 0.00570 9.89330 28.99750 0.58260 -11.52900 'International Tables Volume C Table 6.1.1.4 (pp. 500-502)' 'Brennan, Cowan, Rev. Sci. Instrum., 1992, 63, 850'
O 0.01085 0.00610 3.04850 2.28680 1.54630 0.86700 13.27710 5.70110 0.32390 32.90890 0.25080 'International Tables Volume C Table 6.1.1.4 (pp. 500-502)' 'Brennan, Cowan, Rev. Sci. Instrum., 1992, 63, 850'

loop_
_geom_angle_atom_site_label_1
_geom_angle_atom_site_label_2
_geom_angle_atom_site_label_3
_geom_angle
_geom_angle_site_symmetry_1
_geom_angle_site_symmetry_3
_geom_angle_publ_flag
F1 In1 F1 97.99(8) . 3_565 ?
F1 In1 F1 97.99(8) 2_665 3_565 ?
F1 In1 F1 97.99(8) 2_665 . ?
N1 In1 F1 91.72(9) 2_665 . ?
N1 In1 F1 165.99(9) . 2_665 ?
N1 In1 F1 90.60(9) 3_565 3_565 ?
N1 In1 F1 91.72(9) . 3_565 ?
N1 In1 F1 165.99(9) 2_665 3_565 ?
N1 In1 F1 90.60(9) . . ?
N1 In1 F1 91.72(9) 3_565 2_665 ?
N1 In1 F1 90.60(9) 2_665 2_665 ?
N1 In1 F1 165.99(9) 3_565 . ?
N1 In1 N1 78.04(10) 2_665 . ?
N1 In1 N1 78.04(10) 3_565 . ?
N1 In1 N1 78.04(10) 3_565 2_665 ?
C1 N1 In1 108.6(2) . 2_665 ?
C2 N1 In1 104.1(2) 2_665 2_665 ?
C2 N1 C1 112.9(5) 2_665 . ?
C3 N1 In1 109.9(2) . 2_665 ?
C3 N1 C1 111.8(3) . . ?
C3 N1 C2 109.3(3) . 2_665 ?
C5 N2 H2 119.4(2) . . ?
C6 N2 H2 119.4(3) . . ?
C6 N2 C5 121.1(4) . . ?
H1a C1 N1 107.8(3) . . ?
H1b C1 N1 107.8(3) . . ?
H1b C1 H1a 107.1 . . ?
C2 C1 N1 118.0(4) . . ?
C2 C1 H1a 107.8(5) . . ?
C2 C1 H1b 107.8(4) . . ?
C1 C2 N1 118.9(4) . 3_565 ?
H2a C2 N1 107.6(3) . 3_565 ?
H2a C2 C1 107.6(5) . . ?
H2b C2 N1 107.6(3) . 3_565 ?
H2b C2 C1 107.6(4) . . ?
H2b C2 H2a 107.0 . . ?
H3a C3 N1 108.38(18) . . ?
H3b C3 N1 108.38(17) . . ?
H3b C3 H3a 107.4 . . ?
C4 C3 N1 115.6(3) . . ?
C4 C3 H3a 108.4(2) . . ?
C4 C3 H3b 108.38(18) . . ?
H4a C4 C3 109.8(2) . . ?
H4b C4 C3 109.77(18) . . ?
H4b C4 H4a 108.2 . . ?
C5 C4 C3 109.5(3) . . ?
C5 C4 H4a 109.8(2) . . ?
C5 C4 H4b 109.8(2) . . ?
N2 C5 O1 122.8(4) . . ?
C4 C5 O1 121.1(3) . . ?
C4 C5 N2 116.1(3) . . ?
H6a C6 N2 107.2(3) . . ?
H6b C6 N2 112.1(3) . . ?
H6b C6 H6a 54.9 . . ?
C7 C6 N2 111.4(5) . . ?
C7 C6 H6a 107.2(5) . . ?
C7 C6 H6b 136.2(4) . . ?
C7a C6 N2 104.2(10) . . ?
C7a C6 H6a 60.5(9) . . ?
C7a C6 H6b 112.1(9) . . ?
C7a C6 C7 51.7(10) . . ?
C8 C6 N2 110.4(6) . . ?
C8 C6 H6a 107.2(4) . . ?
C8 C6 H6b 53.9(4) . . ?
C8 C6 C7 113.0(7) . . ?
C8 C6 C7a 145.5(10) . . ?
C8a C6 N2 111.8(10) . . ?
C8a C6 H6a 140.6(10) . . ?
C8a C6 H6b 112.1(13) . . ?
C8a C6 C7 53.3(15) . . ?
C8a C6 C7a 104.0(18) . . ?
C8a C6 C8 63.6(16) . . ?
H7a C7 C6 109.5 . . ?
H7b C7 C6 109.5 . . ?
H7b C7 H7a 109.5 . . ?
H7c C7 C6 109.5 . . ?
H7c C7 H7a 109.5 . . ?
H7c C7 H7b 109.5 . . ?
H7aa C7a C6 109.5 . . ?
H7ab C7a C6 109.5 . . ?
H7ab C7a H7aa 109.5 . . ?
H7ac C7a C6 109.5 . . ?
H7ac C7a H7aa 109.5 . . ?
H7ac C7a H7ab 109.5 . . ?
H8a C8 C6 109.5 . . ?
H8b C8 C6 109.5 . . ?
H8b C8 H8a 109.5 . . ?
H8c C8 C6 109.5 . . ?
H8c C8 H8a 109.5 . . ?
H8c C8 H8b 109.5 . . ?
H8aa C8a C6 109.5 . . ?
H8ab C8a C6 109.5 . . ?
H8ab C8a H8aa 109.5 . . ?
H8ac C8a C6 109.5 . . ?
H8ac C8a H8aa 109.5 . . ?
H8ac C8a H8ab 109.5 . . ?

loop_
_geom_bond_atom_site_label_1
_geom_bond_atom_site_label_2
_geom_bond_distance
_geom_bond_site_symmetry_2
_geom_bond_publ_flag
In1 F1 2.0710(19) 3_565 ?
In1 F1 2.0710(19) . ?
In1 F1 2.0710(19) 2_665 ?
In1 N1 2.299(3) . ?
In1 N1 2.299(3) 2_665 ?
In1 N1 2.299(3) 3_565 ?
O1 C5 1.202(5) . ?
N1 C1 1.478(5) . ?
N1 C2 1.480(5) 2_665 ?
N1 C3 1.481(4) . ?
N2 H2 0.8800 . ?
N2 C5 1.326(5) . ?
N2 C6 1.453(5) . ?
C1 H1a 0.9900 . ?
C1 H1b 0.9900 . ?
C1 C2 1.403(6) . ?
C2 H2a 0.9900 . ?
C2 H2b 0.9900 . ?
C3 H3a 0.9900 . ?
C3 H3b 0.9900 . ?
C3 C4 1.519(4) . ?
C4 H4a 0.9900 . ?
C4 H4b 0.9900 . ?
C4 C5 1.508(5) . ?
C6 H6a 1.0000 . ?
C6 H6b 1.0000 . ?
C6 C7 1.479(11) . ?
C6 C7a 1.62(3) . ?
C6 C8 1.568(13) . ?
C6 C8a 1.53(2) . ?
C7 H7a 0.9800 . ?
C7 H7b 0.9800 . ?
C7 H7c 0.9800 . ?
C7a H7aa 0.9800 . ?
C7a H7ab 0.9800 . ?
C7a H7ac 0.9800 . ?
C8 H8a 0.9800 . ?
C8 H8b 0.9800 . ?
C8 H8c 0.9800 . ?
C8a H8aa 0.9800 . ?
C8a H8ab 0.9800 . ?
C8a H8ac 0.9800 . ?

loop_
_geom_torsion_atom_site_label_1
_geom_torsion_atom_site_label_2
_geom_torsion_atom_site_label_3
_geom_torsion_atom_site_label_4
_geom_torsion
_geom_torsion_site_symmetry_1
_geom_torsion_site_symmetry_2
_geom_torsion_site_symmetry_3
_geom_torsion_site_symmetry_4
_geom_torsion_publ_flag
In1 N1 C1 C2 -2.8(4) . . . . ?
In1 N1 C1 C2 -2.8(4) 2_665 . . . ?
In1 N1 C1 C2 -2.8(4) 3_565 . . . ?
In1 N1 C2 C1 -39.5(4) . . 2_665 2_665 ?
In1 N1 C2 C1 -39.5(4) . 3_565 . . ?
In1 N1 C2 C1 -39.5(4) 2_665 3_565 . . ?
In1 N1 C3 C4 -175.2(2) . . . . ?
In1 N1 C3 C4 -175.2(2) 2_665 . . . ?
In1 N1 C3 C4 -175.2(2) 3_565 . . . ?
O1 C5 N2 C6 1.4(8) . . . . ?
O1 C5 C4 C3 36.9(6) . . . . ?
N1 C1 C2 N1 30.5(7) . . . 3_565 ?
N1 C2 C1 N1 30.5(7) 3_565 . . . ?
N1 C3 C4 C5 -171.7(3) . . . . ?
N2 C5 C4 C3 -144.0(4) . . . . ?

loop_
_restr_equal_distance_atom_site_label_1
_restr_equal_distance_atom_site_label_2
_restr_equal_distance_site_symmetry_2
_restr_equal_distance_class_id
C6 C7 1 1
C6 C7a 1 1
C6 C8 1 2
C6 C8a 1 2

loop_
_restr_equal_distance_class_class_id
_restr_equal_distance_class_target_weight_param
_restr_equal_distance_class_average
_restr_equal_distance_class_esd
_restr_equal_distance_class_diff_max
1 0.0200 1.5502 0.0713 0.0713
2 0.0200 1.5489 0.0196 0.0196

loop_
_restr_rigu_atom_site_label_1
_restr_rigu_atom_site_label_2
_restr_rigu_target_weight_param
_restr_rigu_u13_diff
_restr_rigu_u23_diff
_restr_rigu_u33_diff
In1 F1 0.004000 0.005510 -0.006252 -0.005907
In1 N1 0.004000 0.003167 -0.006037 -0.004336
F1 N1 0.004000 0.011279 -0.004304 0.001309
O1 N2 0.004000 -0.001353 -0.006893 0.003282
O1 C4 0.004000 0.024158 0.012874 0.000496
O1 C5 0.004000 0.004284 0.001670 0.000380
N2 C4 0.004000 0.006934 -0.002414 0.002268
N2 C5 0.004000 0.000272 0.002029 -0.000392
N2 C6 0.004000 -0.003881 -0.001302 0.000187
N2 C7 0.004000 0.009210 -0.005445 -0.009363
N2 C7a 0.004000 0.011334 -0.003950 -0.032082
N2 C8 0.004000 -0.019195 -0.003262 -0.025721
C4 C5 0.004000 0.012242 -0.001022 -0.002857
C5 C6 0.004000 0.008783 -0.006393 -0.001763
C6 C7 0.004000 0.007326 -0.013885 0.000839
C6 C7a 0.004000 -0.001055 0.009311 0.005737
C6 C8 0.004000 0.010591 0.008231 0.005406
C7 C7a 0.004000 -0.005772 0.008282 -0.004587
C7 C8 0.004000 0.037541 0.004288 0.011738
C7a C8 0.004000 0.031081 0.000271 -0.005019
